data_4027336
loop_
_publ_author_name
'Andrew J. Peloquin'
'Rebecca L. Stone'
'Sarah E. Avila'
'Erlyn R. Rudico'
'Christopher B. Horn'
'Kim A. Gardner'
'David W. Ball'
'Jane E. B. Johnson'
'Scott T. Iacono'
'Gary J. Balaich'

_publ_section_title
;
 Synthesis of 1,3-Diphenyl-6-alkyl/aryl-Substituted Fulvene Chromophores:
 Observation of \p-\p Interactions in a 6-Pyrene-Substituted
 1,3-Diphenylfulvene
;
_journal_name_full 'Journal of Organic Chemistry'
_journal_page_first 6371
_journal_page_last 6376
_journal_paper_doi 10.1021/jo301101x
_journal_volume 77
_journal_year 2012
_chemical_formula_iupac 'C24 H18'
_chemical_formula_moiety 'C24 H18'
_chemical_formula_sum 'C24 H18'
_chemical_formula_weight 306.38
_chemical_name_common 1,3,6-triphenylfulvene
_chemical_name_systematic 1,3,6-triphenylfulvene
_space_group_IT_number 14
_symmetry_cell_setting monoclinic
_symmetry_space_group_name_Hall '-P 2ybc'
_symmetry_space_group_name_H-M 'P 1 21/c 1'
_atom_sites_solution_hydrogens geom
_atom_sites_solution_primary direct
_atom_sites_solution_secondary difmap
_audit_creation_method 'APEX2 v2009.7-0'
_cell_angle_alpha 90
_cell_angle_beta 99.761(4)
_cell_angle_gamma 90
_cell_formula_units_Z 4
_cell_length_a 17.449(6)
_cell_length_b 5.698(2)
_cell_length_c 16.787(6)
_cell_measurement_reflns_used 6255
_cell_measurement_temperature 100.(2)
_cell_measurement_theta_max 29.3518
_cell_measurement_theta_min 2.3688
_cell_volume 1644.9(10)
_computing_cell_refinement 'SAINT V7.66A (Bruker AXS, 2009)'
_computing_data_collection 'Bruker SMART APEX'
_computing_data_reduction 'SAINT V7.66A (Bruker AXS, 2009)'
_computing_molecular_graphics 'Bruker SHELXTL'
_computing_publication_material 'Bruker SHELXTL'
_computing_structure_refinement 'SHELXL-97 (Sheldrick, 2008)'
_computing_structure_solution 'SHELXS-97 (Sheldrick, 2008)'
_diffrn_ambient_temperature 100.(2)
_diffrn_detector_area_resol_mean 8.3660
_diffrn_measured_fraction_theta_full 1.000
_diffrn_measured_fraction_theta_max 1.000
_diffrn_measurement_device_type 'Bruker SMART APEX CCD'
_diffrn_measurement_method 'phi and omega scans'
_diffrn_radiation_monochromator graphite
_diffrn_radiation_source 'fine-focus sealed tube'
_diffrn_radiation_type MoK\a
_diffrn_radiation_wavelength 0.71073
_diffrn_reflns_av_R_equivalents 0.0289
_diffrn_reflns_av_sigmaI/netI 0.0253
_diffrn_reflns_limit_h_max 22
_diffrn_reflns_limit_h_min -22
_diffrn_reflns_limit_k_max 7
_diffrn_reflns_limit_k_min -7
_diffrn_reflns_limit_l_max 21
_diffrn_reflns_limit_l_min -21
_diffrn_reflns_number 15993
_diffrn_reflns_theta_full 27.48
_diffrn_reflns_theta_max 27.48
_diffrn_reflns_theta_min 2.37
_exptl_absorpt_coefficient_mu 0.070
_exptl_absorpt_correction_T_max 0.99
_exptl_absorpt_correction_T_min 0.89
_exptl_absorpt_correction_type multi-scan
_exptl_absorpt_process_details 'Bruker SADABS, Version 2008/1'
_exptl_crystal_colour red
_exptl_crystal_density_diffrn 1.237
_exptl_crystal_description 'rectangular prism'
_exptl_crystal_F_000 648
_exptl_crystal_size_max 0.36
_exptl_crystal_size_mid 0.29
_exptl_crystal_size_min 0.12
_refine_diff_density_max 0.334
_refine_diff_density_min -0.162
_refine_ls_extinction_method none
_refine_ls_goodness_of_fit_ref 1.032
_refine_ls_hydrogen_treatment constr
_refine_ls_matrix_type full
_refine_ls_number_parameters 217
_refine_ls_number_reflns 3772
_refine_ls_number_restraints 0
_refine_ls_restrained_S_all 1.032
_refine_ls_R_factor_all 0.0465
_refine_ls_R_factor_gt 0.0414
_refine_ls_shift/su_max 0.000
_refine_ls_shift/su_mean 0.000
_refine_ls_structure_factor_coef Fsqd
_refine_ls_weighting_details 'calc w=1/[\s^2^(Fo^2^)+(0.0524P)^2^+0.5700P] where P=(Fo^2^+2Fc^2^)/3'
_refine_ls_weighting_scheme calc
_refine_ls_wR_factor_gt 0.1047
_refine_ls_wR_factor_ref 0.1085
_reflns_number_gt 3342
_reflns_number_total 3772
_reflns_threshold_expression >2sigma(I)
_cod_data_source_file jo301101x_si_003_2.cif
_cod_data_source_block compound_6
_cod_database_code 4027336

loop_
_symmetry_equiv_pos_as_xyz
'x, y, z'
'-x, y+1/2, -z+1/2'
'-x, -y, -z'
'x, -y-1/2, z-1/2'

loop_
_atom_site_type_symbol
_atom_site_label
_atom_site_fract_x
_atom_site_fract_y
_atom_site_fract_z
_atom_site_U_iso_or_equiv
_atom_site_adp_type
_atom_site_calc_flag
_atom_site_refinement_flags
_atom_site_occupancy
C C1 0.27015(6) 0.0405(2) 0.06840(6) 0.0227(2) Uani d . 1
C C2 0.33587(6) 0.0240(2) 0.12419(6) 0.0236(2) Uani d . 1
H H2 0.3785 -0.0765 0.1201 0.028 Uiso calc R 1
C C3 0.33162(6) 0.1838(2) 0.19174(6) 0.0224(2) Uani d . 1
C C4 0.26302(6) 0.3020(2) 0.17520(6) 0.0231(2) Uani d . 1
H H4 0.2464 0.4213 0.2079 0.028 Uiso calc R 1
C C5 0.21917(6) 0.2159(2) 0.09899(6) 0.0229(2) Uani d . 1
C C6 0.14359(6) 0.2590(2) 0.06841(6) 0.0237(2) Uani d . 1
H H6 0.1214 0.1703 0.0223 0.028 Uiso calc R 1
C C7 0.25479(6) -0.0900(2) -0.00834(6) 0.0221(2) Uani d . 1
C C8 0.20881(6) -0.0003(2) -0.07810(6) 0.0238(2) Uani d . 1
H H8 0.1843 0.1479 -0.0761 0.029 Uiso calc R 1
C C9 0.19861(6) -0.1248(2) -0.15010(6) 0.0271(2) Uani d . 1
H H9 0.1658 -0.0636 -0.1964 0.033 Uiso calc R 1
C C10 0.23590(6) -0.3375(2) -0.15509(6) 0.0292(2) Uani d . 1
H H10 0.2299 -0.42 -0.2049 0.035 Uiso calc R 1
C C11 0.28207(6) -0.4294(2) -0.08676(8) 0.0288(2) Uani d . 1
H H11 0.3082 -0.5745 -0.0899 0.035 Uiso calc R 1
C C12 0.29015(6) -0.3092(2) -0.01382(6) 0.0254(2) Uani d . 1
H H12 0.3201 -0.3766 0.0331 0.031 Uiso calc R 1
C C13 0.38919(6) 0.1946(2) 0.26625(6) 0.0211(2) Uani d . 1
C C14 0.44250(6) 0.0119(2) 0.28713(6) 0.0230(2) Uani d . 1
H H14 0.4442 -0.1147 0.2507 0.028 Uiso calc R 1
C C15 0.49291(6) 0.0142(2) 0.36067(6) 0.0252(2) Uani d . 1
H H15 0.5287 -0.1111 0.3742 0.03 Uiso calc R 1
C C16 0.49125(6) 0.1982(2) 0.41431(6) 0.0258(2) Uani d . 1
H H16 0.525 0.1977 0.4651 0.031 Uiso calc R 1
C C17 0.43994(6) 0.3839(2) 0.39353(6) 0.0270(2) Uani d . 1
H H17 0.4394 0.5117 0.4298 0.032 Uiso calc R 1
C C18 0.38977(6) 0.3833(2) 0.32032(6) 0.0245(2) Uani d . 1
H H18 0.3553 0.5116 0.3064 0.029 Uiso calc R 1
C C19 0.09236(6) 0.4286(2) 0.09920(6) 0.0232(2) Uani d . 1
C C20 0.11883(6) 0.6447(2) 0.13295(6) 0.0252(2) Uani d . 1
H H20 0.1716 0.6887 0.1345 0.03 Uiso calc R 1
C C21 0.06894(6) 0.7950(2) 0.16406(6) 0.0291(2) Uani d . 1
H H21 0.0878 0.9403 0.1873 0.035 Uiso calc R 1
C C22 -0.00846(6) 0.7340(2) 0.16133(8) 0.0325(2) Uani d . 1
H H22 -0.0422 0.835 0.1841 0.039 Uiso calc R 1
C C23 -0.03633(6) 0.5247(2) 0.12516(8) 0.0319(2) Uani d . 1
H H23 -0.0896 0.4844 0.122 0.038 Uiso calc R 1
C C24 0.01335(6) 0.3747(2) 0.09372(6) 0.0276(2) Uani d . 1
H H24 -0.0064 0.2333 0.0681 0.033 Uiso calc R 1

loop_
_atom_site_aniso_label
_atom_site_aniso_U_11
_atom_site_aniso_U_22
_atom_site_aniso_U_33
_atom_site_aniso_U_12
_atom_site_aniso_U_13
_atom_site_aniso_U_23
C1 0.0221(5) 0.0207(5) 0.0263(5) 0.0002(4) 0.0069(4) -0.0004(4)
C2 0.0209(5) 0.0225(5) 0.0281(5) 0.0016(4) 0.0064(4) -0.0013(4)
C3 0.0218(5) 0.0207(5) 0.0254(5) 0.0000(4) 0.0063(4) 0.0011(4)
C4 0.0244(5) 0.0218(5) 0.0238(5) 0.0025(4) 0.0057(4) 0.0004(4)
C5 0.0238(5) 0.0216(5) 0.0240(5) 0.0008(4) 0.0062(4) 0.0013(4)
C6 0.0234(5) 0.0246(5) 0.0231(5) 0.0005(4) 0.0036(4) 0.0018(4)
C7 0.0186(5) 0.0221(5) 0.0270(5) -0.0029(4) 0.0076(4) -0.0025(4)
C8 0.0210(5) 0.0237(5) 0.0278(5) -0.0021(4) 0.0070(4) -0.0006(4)
C9 0.0228(5) 0.0321(5) 0.0271(5) -0.0050(5) 0.0065(4) -0.0017(5)
C10 0.0260(5) 0.0329(5) 0.0307(5) -0.0082(5) 0.0101(5) -0.0111(5)
C11 0.0246(5) 0.0222(5) 0.0418(7) -0.0031(5) 0.0118(5) -0.0075(5)
C12 0.0207(5) 0.0237(5) 0.0324(5) -0.0014(4) 0.0058(4) -0.0010(5)
C13 0.0182(5) 0.0214(5) 0.0246(5) -0.0015(4) 0.0059(4) 0.0018(4)
C14 0.0225(5) 0.0215(5) 0.0254(5) 0.0004(4) 0.0054(4) -0.0009(4)
C15 0.0226(5) 0.0241(5) 0.0284(5) 0.0016(4) 0.0034(4) 0.0032(4)
C16 0.0229(5) 0.0287(5) 0.0251(5) -0.0052(5) 0.0019(4) 0.0005(4)
C17 0.0256(5) 0.0254(5) 0.0304(5) -0.0043(5) 0.0059(5) -0.0061(5)
C18 0.0212(5) 0.0202(5) 0.0328(5) 0.0007(4) 0.0065(4) 0.0001(4)
C19 0.0224(5) 0.0268(5) 0.0205(5) 0.0045(4) 0.0037(4) 0.0054(4)
C20 0.0223(5) 0.0273(5) 0.0254(5) 0.0038(4) 0.0028(4) 0.0054(4)
C21 0.0328(5) 0.0263(5) 0.0275(5) 0.0074(5) 0.0027(5) 0.0033(5)
C22 0.0318(5) 0.0350(7) 0.0329(5) 0.0145(5) 0.0121(5) 0.0083(5)
C23 0.0221(5) 0.0363(7) 0.0390(7) 0.0053(5) 0.0096(5) 0.0131(5)
C24 0.0243(5) 0.0272(5) 0.0306(5) 0.0024(5) 0.0030(4) 0.0069(5)

loop_
_atom_type_symbol
_atom_type_description
_atom_type_scat_dispersion_real
_atom_type_scat_dispersion_imag
_atom_type_scat_source
C C 0.0033 0.0016 'International Tables Vol C Tables 4.2.6.8 and 6.1.1.4'
H H 0.0000 0.0000 'International Tables Vol C Tables 4.2.6.8 and 6.1.1.4'

loop_
_geom_angle_atom_site_label_1
_geom_angle_atom_site_label_2
_geom_angle_atom_site_label_3
_geom_angle
C2 C1 C7 125.22(10)
C2 C1 C5 107.09(10)
C7 C1 C5 127.68(10)
C1 C2 C3 110.09(10)
C1 C2 H2 125.0
C3 C2 H2 125.0
C4 C3 C2 107.93(10)
C4 C3 C13 127.22(10)
C2 C3 C13 124.65(10)
C3 C4 C5 108.95(10)
C3 C4 H4 125.5
C5 C4 H4 125.5
C6 C5 C4 127.12(10)
C6 C5 C1 126.33(11)
C4 C5 C1 105.86(9)
C5 C6 C19 126.70(11)
C5 C6 H6 116.7
C19 C6 H6 116.7
C8 C7 C12 117.80(10)
C8 C7 C1 122.77(11)
C12 C7 C1 119.36(10)
C9 C8 C7 120.89(11)
C9 C8 H8 119.6
C7 C8 H8 119.6
C10 C9 C8 120.54(11)
C10 C9 H9 119.7
C8 C9 H9 119.7
C9 C10 C11 119.54(11)
C9 C10 H10 120.2
C11 C10 H10 120.2
C10 C11 C12 120.05(11)
C10 C11 H11 120.0
C12 C11 H11 120.0
C11 C12 C7 121.10(11)
C11 C12 H12 119.5
C7 C12 H12 119.4
C14 C13 C18 118.36(10)
C14 C13 C3 120.79(10)
C18 C13 C3 120.78(10)
C15 C14 C13 120.62(11)
C15 C14 H14 119.7
C13 C14 H14 119.7
C16 C15 C14 120.30(11)
C16 C15 H15 119.9
C14 C15 H15 119.9
C15 C16 C17 119.73(11)
C15 C16 H16 120.1
C17 C16 H16 120.1
C18 C17 C16 120.27(11)
C18 C17 H17 119.9
C16 C17 H17 119.9
C17 C18 C13 120.68(11)
C17 C18 H18 119.7
C13 C18 H18 119.7
C24 C19 C20 118.23(11)
C24 C19 C6 118.93(11)
C20 C19 C6 122.84(11)
C21 C20 C19 120.72(11)
C21 C20 H20 119.6
C19 C20 H20 119.6
C20 C21 C22 120.20(12)
C20 C21 H21 119.9
C22 C21 H21 119.9
C21 C22 C23 119.78(11)
C21 C22 H22 120.1
C23 C22 H22 120.1
C24 C23 C22 120.10(12)
C24 C23 H23 119.9
C22 C23 H23 119.9
C23 C24 C19 120.85(12)
C23 C24 H24 119.6
C19 C24 H24 119.6

loop_
_geom_bond_atom_site_label_1
_geom_bond_atom_site_label_2
_geom_bond_distance
C1 C2 1.3553(16)
C1 C7 1.4723(16)
C1 C5 1.4860(15)
C2 C3 1.4660(16)
C2 H2 0.95
C3 C4 1.3603(16)
C3 C13 1.4668(16)
C4 C5 1.4599(16)
C4 H4 0.95
C5 C6 1.3540(16)
C6 C19 1.4688(16)
C6 H6 0.95
C7 C8 1.3991(16)
C7 C12 1.4031(17)
C8 C9 1.3867(17)
C8 H8 0.95
C9 C10 1.3849(18)
C9 H9 0.95
C10 C11 1.388(2)
C10 H10 0.95
C11 C12 1.3890(17)
C11 H11 0.95
C12 H12 0.95
C13 C14 1.4004(16)
C13 C18 1.4056(16)
C14 C15 1.3891(16)
C14 H14 0.95
C15 C16 1.3858(17)
C15 H15 0.95
C16 C17 1.3918(17)
C16 H16 0.95
C17 C18 1.3827(17)
C17 H17 0.95
C18 H18 0.95
C19 C24 1.4001(17)
C19 C20 1.4007(17)
C20 C21 1.3848(17)
C20 H20 0.95
C21 C22 1.388(2)
C21 H21 0.95
C22 C23 1.388(2)
C22 H22 0.95
C23 C24 1.3842(18)
C23 H23 0.95
C24 H24 0.95

loop_
_geom_torsion_atom_site_label_1
_geom_torsion_atom_site_label_2
_geom_torsion_atom_site_label_3
_geom_torsion_atom_site_label_4
_geom_torsion
C7 C1 C2 C3 178.48(10)
C5 C1 C2 C3 -0.37(13)
C1 C2 C3 C4 -1.45(13)
C1 C2 C3 C13 173.74(10)
C2 C3 C4 C5 2.66(13)
C13 C3 C4 C5 -172.37(10)
C3 C4 C5 C6 168.05(12)
C3 C4 C5 C1 -2.86(12)
C2 C1 C5 C6 -169.08(11)
C7 C1 C5 C6 12.1(2)
C2 C1 C5 C4 1.92(12)
C7 C1 C5 C4 -176.90(11)
C4 C5 C6 C19 9.6(2)
C1 C5 C6 C19 178.71(11)
C2 C1 C7 C8 -149.11(12)
C5 C1 C7 C8 29.51(17)
C2 C1 C7 C12 27.90(17)
C5 C1 C7 C12 -153.48(11)
C12 C7 C8 C9 0.09(16)
C1 C7 C8 C9 177.14(10)
C7 C8 C9 C10 -2.12(17)
C8 C9 C10 C11 1.79(17)
C9 C10 C11 C12 0.56(17)
C10 C11 C12 C7 -2.63(17)
C8 C7 C12 C11 2.28(16)
C1 C7 C12 C11 -174.88(10)
C4 C3 C13 C14 157.83(12)
C2 C3 C13 C14 -16.42(16)
C4 C3 C13 C18 -19.10(17)
C2 C3 C13 C18 166.65(11)
C18 C13 C14 C15 2.02(16)
C3 C13 C14 C15 -174.99(10)
C13 C14 C15 C16 -0.24(17)
C14 C15 C16 C17 -1.37(17)
C15 C16 C17 C18 1.15(17)
C16 C17 C18 C13 0.68(17)
C14 C13 C18 C17 -2.24(16)
C3 C13 C18 C17 174.77(10)
C5 C6 C19 C24 -145.87(12)
C5 C6 C19 C20 35.08(18)
C24 C19 C20 C21 3.48(16)
C6 C19 C20 C21 -177.47(10)
C19 C20 C21 C22 -0.70(17)
C20 C21 C22 C23 -1.89(18)
C21 C22 C23 C24 1.61(18)
C22 C23 C24 C19 1.26(18)
C20 C19 C24 C23 -3.77(17)
C6 C19 C24 C23 177.14(11)

loop_
_cod_related_entry_id
_cod_related_entry_database
_cod_related_entry_code
1 ChemSpider 30659507
